data_4349004
loop_
_publ_author_name
'Palmucci, Jessica'
'Marchetti, Fabio'
'Pettinari, Riccardo'
'Pettinari, Claudio'
'Scopelliti, Rosario'
'Riedel, Tina'
'Therrien, Bruno'
'Galindo, Agustin'
'Dyson, Paul J.'

_publ_section_title
;
 Synthesis, Structure, and Anticancer Activity of Arene-Ruthenium(II)
 Complexes with Acylpyrazolones Bearing Aliphatic Groups in the Acyl
 Moiety.
;
_journal_issue 22
_journal_name_full 'Inorganic chemistry'
_journal_page_first 11770
_journal_page_last 11781
_journal_paper_doi 10.1021/acs.inorgchem.6b01861
_journal_volume 55
_journal_year 2016
_chemical_formula_moiety 'C27 H33 Cl N2 O2 Ru'
_chemical_formula_sum 'C27 H33 Cl N2 O2 Ru'
_chemical_formula_weight 554.07
_space_group_IT_number 14
_space_group_name_Hall '-P 2yn'
_space_group_name_H-M_alt 'P 1 21/n 1'
_symmetry_cell_setting monoclinic
_symmetry_space_group_name_Hall '-P 2yn'
_symmetry_space_group_name_H-M 'P 1 21/n 1'
_atom_sites_solution_hydrogens geom
_atom_sites_solution_primary direct
_atom_sites_solution_secondary difmap
_audit_creation_method SHELXL-97
_audit_update_record
;
2016-02-26 # Formatted by publCIF

;
_cell_angle_alpha 90.00
_cell_angle_beta 95.863(7)
_cell_angle_gamma 90.00
_cell_formula_units_Z 4
_cell_length_a 11.8143(9)
_cell_length_b 8.3838(9)
_cell_length_c 24.967(3)
_cell_measurement_reflns_used 335
_cell_measurement_temperature 120(2)
_cell_measurement_theta_max 22
_cell_measurement_theta_min 3
_cell_volume 2460.0(4)
_computing_cell_refinement 'Dirax/lsq (Duisenberg & Schreurs, 1989-2000)'
_computing_data_collection 'Collect (Bruker AXS BV, 1997-2004)'
_computing_data_reduction 'EvalCCD (Duisenberg & Schreurs, 1990-2000)'
_computing_molecular_graphics 'Bruker SHELXTL'
_computing_publication_material 'Bruker SHELXTL'
_computing_structure_refinement 'SHELXL-97 (Sheldrick, 1997)'
_computing_structure_solution 'SHELXS-97 (Sheldrick, 1990)'
_diffrn_ambient_temperature 120(2)
_diffrn_measured_fraction_theta_full 0.996
_diffrn_measured_fraction_theta_max 0.996
_diffrn_measurement_device_type 'Bruker APEX II CCD'
_diffrn_measurement_method 'phi and omega scans'
_diffrn_radiation_monochromator graphite
_diffrn_radiation_source 'fine-focus sealed tube'
_diffrn_radiation_type MoK\a
_diffrn_radiation_wavelength 0.71073
_diffrn_reflns_av_R_equivalents 0.0619
_diffrn_reflns_av_sigmaI/netI 0.0426
_diffrn_reflns_limit_h_max 15
_diffrn_reflns_limit_h_min -15
_diffrn_reflns_limit_k_max 10
_diffrn_reflns_limit_k_min -10
_diffrn_reflns_limit_l_max 32
_diffrn_reflns_limit_l_min -32
_diffrn_reflns_number 30359
_diffrn_reflns_theta_full 27.54
_diffrn_reflns_theta_max 27.54
_diffrn_reflns_theta_min 2.86
_exptl_absorpt_coefficient_mu 0.773
_exptl_absorpt_correction_T_max 0.7456
_exptl_absorpt_correction_T_min 0.5090
_exptl_absorpt_correction_type multi-scan
_exptl_absorpt_process_details 'SADABS 2008, Bruker AXS, 2008'
_exptl_crystal_colour orange
_exptl_crystal_density_diffrn 1.496
_exptl_crystal_density_method 'not measured'
_exptl_crystal_description needle
_exptl_crystal_F_000 1144
_exptl_crystal_size_max 0.44
_exptl_crystal_size_mid 0.17
_exptl_crystal_size_min 0.12
_refine_diff_density_max 0.488
_refine_diff_density_min -1.055
_refine_diff_density_rms 0.086
_refine_ls_extinction_method none
_refine_ls_goodness_of_fit_ref 1.089
_refine_ls_hydrogen_treatment constr
_refine_ls_matrix_type full
_refine_ls_number_parameters 302
_refine_ls_number_reflns 5646
_refine_ls_number_restraints 0
_refine_ls_restrained_S_all 1.089
_refine_ls_R_factor_all 0.0356
_refine_ls_R_factor_gt 0.0304
_refine_ls_shift/su_max 0.001
_refine_ls_shift/su_mean 0.000
_refine_ls_structure_factor_coef Fsqd
_refine_ls_weighting_details 'calc w=1/[\s^2^(Fo^2^)+(0.0263P)^2^+2.0268P] where P=(Fo^2^+2Fc^2^)/3'
_refine_ls_weighting_scheme calc
_refine_ls_wR_factor_gt 0.0716
_refine_ls_wR_factor_ref 0.0743
_reflns_number_gt 5072
_reflns_number_total 5646
_reflns_threshold_expression >2sigma(I)
_cod_data_source_file ic6b01861_si_003.cif
_cod_data_source_block ruq1
_cod_original_cell_volume 2460.1(4)
_cod_database_code 4349004
_publcif_datablock.id {2d69d116-f6d2-4823-9af6-721a86fff886}

_publcif_info_exptl_table_max_cols 4
_publcif_info_exptl_table_use_headnotes n

loop_
_symmetry_equiv_pos_as_xyz
'x, y, z'
'-x+1/2, y+1/2, -z+1/2'
'-x, -y, -z'
'x-1/2, -y-1/2, z-1/2'

loop_
_atom_site_label
_atom_site_type_symbol
_atom_site_fract_x
_atom_site_fract_y
_atom_site_fract_z
_atom_site_U_iso_or_equiv
_atom_site_adp_type
_atom_site_occupancy
_atom_site_symmetry_multiplicity
_atom_site_calc_flag
_atom_site_refinement_flags
Ru1 Ru 0.336697(12) 0.22500(2) 0.163160(6) 0.01133(6) Uani 1 1 d .
Cl1 Cl 0.30292(4) -0.05977(7) 0.16305(2) 0.01694(11) Uani 1 1 d .
O1 O 0.42315(11) 0.18969(19) 0.23960(5) 0.0146(3) Uani 1 1 d .
O2 O 0.48507(11) 0.15503(19) 0.13008(5) 0.0144(3) Uani 1 1 d .
N1 N 0.56656(14) 0.0670(2) 0.29579(7) 0.0135(4) Uani 1 1 d .
N2 N 0.66537(14) -0.0233(2) 0.29183(7) 0.0161(4) Uani 1 1 d .
C1 C 0.54023(16) 0.1099(3) 0.34845(8) 0.0137(4) Uani 1 1 d .
C2 C 0.44762(17) 0.2069(3) 0.35658(8) 0.0160(4) Uani 1 1 d .
H2 H 0.3998 0.2470 0.3267 0.019 Uiso 1 1 calc R
C3 C 0.42571(18) 0.2445(3) 0.40898(9) 0.0193(5) Uani 1 1 d .
H3 H 0.3626 0.3104 0.4146 0.023 Uiso 1 1 calc R
C4 C 0.49502(19) 0.1869(3) 0.45312(8) 0.0205(5) Uani 1 1 d .
H4 H 0.4797 0.2134 0.4887 0.025 Uiso 1 1 calc R
C5 C 0.58710(19) 0.0899(3) 0.44453(9) 0.0212(5) Uani 1 1 d .
H5 H 0.6344 0.0493 0.4745 0.025 Uiso 1 1 calc R
C6 C 0.61057(18) 0.0518(3) 0.39266(9) 0.0189(5) Uani 1 1 d .
H6 H 0.6741 -0.0135 0.3872 0.023 Uiso 1 1 calc R
C7 C 0.51423(16) 0.1070(3) 0.24614(8) 0.0123(4) Uani 1 1 d .
C8 C 0.67534(17) -0.0372(3) 0.24021(8) 0.0156(4) Uani 1 1 d .
C9 C 0.58396(16) 0.0410(3) 0.20795(8) 0.0131(4) Uani 1 1 d .
C10 C 0.77533(19) -0.1302(3) 0.22445(9) 0.0233(5) Uani 1 1 d .
H10A H 0.8219 -0.1662 0.2569 0.035 Uiso 1 1 calc R
H10B H 0.8212 -0.0622 0.2032 0.035 Uiso 1 1 calc R
H10C H 0.7482 -0.2230 0.2030 0.035 Uiso 1 1 calc R
C11 C 0.56847(16) 0.0757(2) 0.15214(8) 0.0122(4) Uani 1 1 d .
C12 C 0.65582(16) 0.0237(3) 0.11505(8) 0.0136(4) Uani 1 1 d .
H12 H 0.6884 -0.0811 0.1282 0.016 Uiso 1 1 calc R
C13 C 0.75386(17) 0.1466(3) 0.11657(9) 0.0176(4) Uani 1 1 d .
H13A H 0.7241 0.2500 0.1021 0.021 Uiso 1 1 calc R
H13B H 0.7867 0.1633 0.1542 0.021 Uiso 1 1 calc R
C14 C 0.84629(18) 0.0861(3) 0.08284(9) 0.0232(5) Uani 1 1 d .
H14A H 0.9075 0.1669 0.0831 0.028 Uiso 1 1 calc R
H14B H 0.8800 -0.0130 0.0991 0.028 Uiso 1 1 calc R
C15 C 0.79822(19) 0.0527(3) 0.02480(9) 0.0268(6) Uani 1 1 d .
H15A H 0.8580 0.0027 0.0053 0.032 Uiso 1 1 calc R
H15B H 0.7765 0.1549 0.0067 0.032 Uiso 1 1 calc R
C16 C 0.69422(19) -0.0572(3) 0.02171(9) 0.0244(5) Uani 1 1 d .
H16A H 0.6603 -0.0645 -0.0161 0.029 Uiso 1 1 calc R
H16B H 0.7187 -0.1656 0.0336 0.029 Uiso 1 1 calc R
C17 C 0.60413(18) 0.0030(3) 0.05679(8) 0.0181(4) Uani 1 1 d .
H17A H 0.5736 0.1064 0.0427 0.022 Uiso 1 1 calc R
H17B H 0.5404 -0.0741 0.0554 0.022 Uiso 1 1 calc R
C18 C 0.15958(17) 0.2973(3) 0.16976(9) 0.0178(5) Uani 1 1 d .
C19 C 0.23432(17) 0.4091(3) 0.19666(8) 0.0175(4) Uani 1 1 d .
H19 H 0.2256 0.4355 0.2330 0.021 Uiso 1 1 calc R
C20 C 0.32271(18) 0.4835(3) 0.17082(8) 0.0165(4) Uani 1 1 d .
H20 H 0.3708 0.5595 0.1900 0.020 Uiso 1 1 calc R
C21 C 0.33979(17) 0.4457(3) 0.11704(8) 0.0160(4) Uani 1 1 d .
C22 C 0.26311(17) 0.3342(3) 0.08901(8) 0.0168(4) Uani 1 1 d .
H22 H 0.2708 0.3102 0.0524 0.020 Uiso 1 1 calc R
C23 C 0.17641(17) 0.2592(3) 0.11478(9) 0.0178(5) Uani 1 1 d .
H23 H 0.1286 0.1827 0.0957 0.021 Uiso 1 1 calc R
C24 C 0.07075(19) 0.2106(3) 0.19804(10) 0.0254(5) Uani 1 1 d .
H24A H 0.0826 0.2328 0.2367 0.038 Uiso 1 1 calc R
H24B H 0.0772 0.0956 0.1920 0.038 Uiso 1 1 calc R
H24C H -0.0052 0.2471 0.1838 0.038 Uiso 1 1 calc R
C25 C 0.43905(19) 0.5078(3) 0.08901(9) 0.0217(5) Uani 1 1 d .
H25 H 0.4713 0.4155 0.0703 0.026 Uiso 1 1 calc R
C26 C 0.5354(2) 0.5798(3) 0.12679(11) 0.0313(6) Uani 1 1 d .
H26A H 0.5074 0.6743 0.1444 0.047 Uiso 1 1 calc R
H26B H 0.5981 0.6103 0.1061 0.047 Uiso 1 1 calc R
H26C H 0.5624 0.5009 0.1541 0.047 Uiso 1 1 calc R
C27 C 0.3947(2) 0.6285(3) 0.04571(10) 0.0279(5) Uani 1 1 d .
H27A H 0.3339 0.5795 0.0216 0.042 Uiso 1 1 calc R
H27B H 0.4570 0.6607 0.0250 0.042 Uiso 1 1 calc R
H27C H 0.3649 0.7225 0.0629 0.042 Uiso 1 1 calc R

loop_
_atom_site_aniso_label
_atom_site_aniso_U_11
_atom_site_aniso_U_22
_atom_site_aniso_U_33
_atom_site_aniso_U_23
_atom_site_aniso_U_13
_atom_site_aniso_U_12
Ru1 0.00811(9) 0.01471(12) 0.01141(9) -0.00032(6) 0.00217(6) 0.00139(6)
Cl1 0.0147(2) 0.0162(3) 0.0203(2) -0.00080(19) 0.00343(18) -0.0027(2)
O1 0.0104(6) 0.0212(9) 0.0123(7) -0.0007(6) 0.0020(5) 0.0044(6)
O2 0.0110(6) 0.0172(8) 0.0157(7) 0.0009(6) 0.0041(5) 0.0028(6)
N1 0.0096(8) 0.0159(10) 0.0153(8) 0.0006(7) 0.0029(6) 0.0037(7)
N2 0.0120(8) 0.0183(10) 0.0185(9) 0.0023(7) 0.0039(6) 0.0047(7)
C1 0.0125(9) 0.0162(12) 0.0127(9) 0.0000(8) 0.0030(7) -0.0032(8)
C2 0.0135(9) 0.0204(12) 0.0141(9) 0.0018(8) 0.0012(7) 0.0016(8)
C3 0.0155(10) 0.0253(14) 0.0178(10) -0.0014(9) 0.0051(8) 0.0024(9)
C4 0.0207(10) 0.0284(14) 0.0132(10) -0.0014(9) 0.0053(8) -0.0005(10)
C5 0.0213(11) 0.0275(14) 0.0143(10) 0.0044(9) -0.0008(8) 0.0029(10)
C6 0.0170(10) 0.0210(13) 0.0187(10) 0.0010(9) 0.0014(8) 0.0043(9)
C7 0.0101(9) 0.0128(11) 0.0143(9) 0.0003(8) 0.0030(7) -0.0016(8)
C8 0.0126(9) 0.0165(12) 0.0182(10) 0.0017(8) 0.0037(7) 0.0028(8)
C9 0.0102(9) 0.0143(11) 0.0153(9) -0.0007(8) 0.0036(7) 0.0010(8)
C10 0.0214(11) 0.0288(14) 0.0203(11) 0.0037(9) 0.0042(8) 0.0137(10)
C11 0.0093(8) 0.0103(11) 0.0176(10) -0.0008(8) 0.0031(7) -0.0016(7)
C12 0.0110(9) 0.0147(12) 0.0155(9) -0.0002(8) 0.0039(7) 0.0017(8)
C13 0.0116(9) 0.0219(13) 0.0198(10) -0.0009(9) 0.0041(8) -0.0017(8)
C14 0.0127(10) 0.0333(15) 0.0246(11) 0.0028(10) 0.0071(8) 0.0014(9)
C15 0.0189(11) 0.0429(17) 0.0205(11) 0.0064(10) 0.0111(9) 0.0129(11)
C16 0.0241(11) 0.0362(15) 0.0133(10) -0.0050(9) 0.0041(8) 0.0100(10)
C17 0.0147(10) 0.0242(13) 0.0157(10) -0.0032(9) 0.0027(8) 0.0026(9)
C18 0.0096(9) 0.0223(13) 0.0219(10) 0.0031(9) 0.0041(8) 0.0076(8)
C19 0.0173(10) 0.0198(13) 0.0159(10) -0.0010(8) 0.0033(8) 0.0087(9)
C20 0.0175(10) 0.0123(12) 0.0198(10) -0.0026(8) 0.0016(8) 0.0032(8)
C21 0.0162(10) 0.0134(12) 0.0189(10) 0.0034(8) 0.0035(8) 0.0046(8)
C22 0.0164(10) 0.0206(13) 0.0131(9) 0.0011(8) -0.0003(7) 0.0078(9)
C23 0.0106(9) 0.0216(13) 0.0204(10) 0.0016(9) -0.0026(8) 0.0049(8)
C24 0.0157(10) 0.0283(15) 0.0335(13) 0.0059(10) 0.0089(9) 0.0041(10)
C25 0.0206(11) 0.0207(13) 0.0251(11) 0.0055(9) 0.0087(9) 0.0031(9)
C26 0.0191(11) 0.0347(17) 0.0402(15) 0.0113(12) 0.0028(10) -0.0042(11)
C27 0.0320(13) 0.0252(15) 0.0268(12) 0.0090(10) 0.0054(10) -0.0013(11)

loop_
_atom_type_symbol
_atom_type_description
_atom_type_scat_dispersion_real
_atom_type_scat_dispersion_imag
_atom_type_scat_source
C C 0.0033 0.0016 'International Tables Vol C Tables 4.2.6.8 and 6.1.1.4'
H H 0.0000 0.0000 'International Tables Vol C Tables 4.2.6.8 and 6.1.1.4'
N N 0.0061 0.0033 'International Tables Vol C Tables 4.2.6.8 and 6.1.1.4'
O O 0.0106 0.0060 'International Tables Vol C Tables 4.2.6.8 and 6.1.1.4'
Cl Cl 0.1484 0.1585 'International Tables Vol C Tables 4.2.6.8 and 6.1.1.4'
Ru Ru -1.2594 0.8363 'International Tables Vol C Tables 4.2.6.8 and 6.1.1.4'

loop_
_geom_angle_atom_site_label_1
_geom_angle_atom_site_label_2
_geom_angle_atom_site_label_3
_geom_angle
O1 Ru1 O2 88.27(5)
O1 Ru1 C23 148.00(7)
O2 Ru1 C23 122.52(7)
O1 Ru1 C22 162.86(8)
O2 Ru1 C22 93.45(7)
C23 Ru1 C22 38.10(8)
O1 Ru1 C19 89.34(7)
O2 Ru1 C19 150.28(7)
C23 Ru1 C19 68.36(8)
C22 Ru1 C19 80.72(8)
O1 Ru1 C21 124.66(7)
O2 Ru1 C21 88.26(7)
C23 Ru1 C21 69.71(8)
C22 Ru1 C21 38.51(8)
C19 Ru1 C21 69.02(8)
O1 Ru1 C20 95.44(7)
O2 Ru1 C20 112.71(7)
C23 Ru1 C20 81.22(8)
C22 Ru1 C20 68.17(8)
C19 Ru1 C20 38.16(8)
C21 Ru1 C20 37.80(8)
O1 Ru1 C18 110.49(7)
O2 Ru1 C18 161.13(7)
C23 Ru1 C18 38.64(8)
C22 Ru1 C18 69.26(8)
C19 Ru1 C18 37.54(8)
C21 Ru1 C18 82.72(8)
C20 Ru1 C18 68.84(8)
O1 Ru1 Cl1 85.78(5)
O2 Ru1 Cl1 82.41(4)
C23 Ru1 Cl1 89.72(7)
C22 Ru1 Cl1 111.35(6)
C19 Ru1 Cl1 126.93(6)
C21 Ru1 Cl1 147.96(6)
C20 Ru1 Cl1 164.84(6)
C18 Ru1 Cl1 96.54(6)
C7 O1 Ru1 121.37(12)
C11 O2 Ru1 128.31(12)
C7 N1 N2 111.73(16)
C7 N1 C1 130.64(17)
N2 N1 C1 117.51(16)
C8 N2 N1 106.02(16)
C2 C1 C6 119.97(19)
C2 C1 N1 121.93(18)
C6 C1 N1 118.10(18)
C1 C2 C3 119.46(19)
C1 C2 H2 120.3
C3 C2 H2 120.3
C4 C3 C2 120.9(2)
C4 C3 H3 119.5
C2 C3 H3 119.5
C3 C4 C5 119.1(2)
C3 C4 H4 120.4
C5 C4 H4 120.4
C6 C5 C4 120.8(2)
C6 C5 H5 119.6
C4 C5 H5 119.6
C5 C6 C1 119.8(2)
C5 C6 H6 120.1
C1 C6 H6 120.1
O1 C7 N1 123.08(17)
O1 C7 C9 131.20(18)
N1 C7 C9 105.71(17)
N2 C8 C9 111.87(18)
N2 C8 C10 117.11(18)
C9 C8 C10 131.02(18)
C11 C9 C7 123.36(18)
C11 C9 C8 131.20(18)
C7 C9 C8 104.66(17)
C8 C10 H10A 109.5
C8 C10 H10B 109.5
H10A C10 H10B 109.5
C8 C10 H10C 109.5
H10A C10 H10C 109.5
H10B C10 H10C 109.5
O2 C11 C9 123.48(18)
O2 C11 C12 115.61(17)
C9 C11 C12 120.86(18)
C11 C12 C17 112.47(16)
C11 C12 C13 110.31(17)
C17 C12 C13 108.90(17)
C11 C12 H12 108.4
C17 C12 H12 108.4
C13 C12 H12 108.4
C14 C13 C12 109.85(19)
C14 C13 H13A 109.7
C12 C13 H13A 109.7
C14 C13 H13B 109.7
C12 C13 H13B 109.7
H13A C13 H13B 108.2
C15 C14 C13 111.43(18)
C15 C14 H14A 109.3
C13 C14 H14A 109.3
C15 C14 H14B 109.3
C13 C14 H14B 109.3
H14A C14 H14B 108.0
C14 C15 C16 112.12(18)
C14 C15 H15A 109.2
C16 C15 H15A 109.2
C14 C15 H15B 109.2
C16 C15 H15B 109.2
H15A C15 H15B 107.9
C17 C16 C15 111.9(2)
C17 C16 H16A 109.2
C15 C16 H16A 109.2
C17 C16 H16B 109.2
C15 C16 H16B 109.2
H16A C16 H16B 107.9
C12 C17 C16 110.36(17)
C12 C17 H17A 109.6
C16 C17 H17A 109.6
C12 C17 H17B 109.6
C16 C17 H17B 109.6
H17A C17 H17B 108.1
C19 C18 C23 117.39(19)
C19 C18 C24 121.9(2)
C23 C18 C24 120.5(2)
C19 C18 Ru1 70.41(11)
C23 C18 Ru1 69.10(11)
C24 C18 Ru1 127.87(16)
C18 C19 C20 121.82(19)
C18 C19 Ru1 72.05(12)
C20 C19 Ru1 71.06(12)
C18 C19 H19 119.1
C20 C19 H19 119.1
Ru1 C19 H19 130.6
C21 C20 C19 120.9(2)
C21 C20 Ru1 71.04(13)
C19 C20 Ru1 70.78(13)
C21 C20 H20 119.5
C19 C20 H20 119.5
Ru1 C20 H20 131.5
C20 C21 C22 117.72(19)
C20 C21 C25 123.6(2)
C22 C21 C25 118.57(19)
C20 C21 Ru1 71.16(13)
C22 C21 Ru1 70.15(12)
C25 C21 Ru1 126.13(15)
C23 C22 C21 121.33(19)
C23 C22 Ru1 70.67(12)
C21 C22 Ru1 71.34(12)
C23 C22 H22 119.3
C21 C22 H22 119.3
Ru1 C22 H22 131.6
C22 C23 C18 120.8(2)
C22 C23 Ru1 71.23(12)
C18 C23 Ru1 72.26(12)
C22 C23 H23 119.6
C18 C23 H23 119.6
Ru1 C23 H23 129.3
C18 C24 H24A 109.5
C18 C24 H24B 109.5
H24A C24 H24B 109.5
C18 C24 H24C 109.5
H24A C24 H24C 109.5
H24B C24 H24C 109.5
C21 C25 C26 114.39(19)
C21 C25 C27 109.08(18)
C26 C25 C27 110.8(2)
C21 C25 H25 107.4
C26 C25 H25 107.4
C27 C25 H25 107.4
C25 C26 H26A 109.5
C25 C26 H26B 109.5
H26A C26 H26B 109.5
C25 C26 H26C 109.5
H26A C26 H26C 109.5
H26B C26 H26C 109.5
C25 C27 H27A 109.5
C25 C27 H27B 109.5
H27A C27 H27B 109.5
C25 C27 H27C 109.5
H27A C27 H27C 109.5
H27B C27 H27C 109.5

loop_
_geom_bond_atom_site_label_1
_geom_bond_atom_site_label_2
_geom_bond_distance
Ru1 O1 2.0916(14)
Ru1 O2 2.0964(13)
Ru1 C23 2.159(2)
Ru1 C22 2.166(2)
Ru1 C19 2.180(2)
Ru1 C21 2.182(2)
Ru1 C20 2.183(2)
Ru1 C18 2.201(2)
Ru1 Cl1 2.4206(6)
O1 C7 1.276(2)
O2 C11 1.267(2)
N1 C7 1.369(3)
N1 N2 1.403(2)
N1 C1 1.428(3)
N2 C8 1.311(3)
C1 C2 1.395(3)
C1 C6 1.400(3)
C2 C3 1.395(3)
C2 H2 0.9500
C3 C4 1.391(3)
C3 H3 0.9500
C4 C5 1.392(3)
C4 H4 0.9500
C5 C6 1.389(3)
C5 H5 0.9500
C6 H6 0.9500
C7 C9 1.433(3)
C8 C9 1.438(3)
C8 C10 1.501(3)
C9 C11 1.417(3)
C10 H10A 0.9800
C10 H10B 0.9800
C10 H10C 0.9800
C11 C12 1.519(3)
C12 C17 1.529(3)
C12 C13 1.548(3)
C12 H12 1.0000
C13 C14 1.532(3)
C13 H13A 0.9900
C13 H13B 0.9900
C14 C15 1.527(3)
C14 H14A 0.9900
C14 H14B 0.9900
C15 C16 1.532(4)
C15 H15A 0.9900
C15 H15B 0.9900
C16 C17 1.531(3)
C16 H16A 0.9900
C16 H16B 0.9900
C17 H17A 0.9900
C17 H17B 0.9900
C18 C19 1.410(3)
C18 C23 1.443(3)
C18 C24 1.510(3)
C19 C20 1.426(3)
C19 H19 0.9500
C20 C21 1.414(3)
C20 H20 0.9500
C21 C22 1.434(3)
C21 C25 1.518(3)
C22 C23 1.412(3)
C22 H22 0.9500
C23 H23 0.9500
C24 H24A 0.9800
C24 H24B 0.9800
C24 H24C 0.9800
C25 C26 1.526(3)
C25 C27 1.534(3)
C25 H25 1.0000
C26 H26A 0.9800
C26 H26B 0.9800
C26 H26C 0.9800
C27 H27A 0.9800
C27 H27B 0.9800
C27 H27C 0.9800

loop_
_geom_torsion_atom_site_label_1
_geom_torsion_atom_site_label_2
_geom_torsion_atom_site_label_3
_geom_torsion_atom_site_label_4
_geom_torsion
O2 Ru1 O1 C7 -17.55(16)
C23 Ru1 O1 C7 147.66(17)
C22 Ru1 O1 C7 -113.7(2)
C19 Ru1 O1 C7 -167.93(16)
C21 Ru1 O1 C7 -104.24(17)
C20 Ru1 O1 C7 -130.20(16)
C18 Ru1 O1 C7 160.38(16)
Cl1 Ru1 O1 C7 64.96(15)
O1 Ru1 O2 C11 19.83(17)
C23 Ru1 O2 C11 -150.94(17)
C22 Ru1 O2 C11 -177.24(18)
C19 Ru1 O2 C11 105.5(2)
C21 Ru1 O2 C11 144.59(18)
C20 Ru1 O2 C11 115.01(17)
C18 Ru1 O2 C11 -154.2(2)
Cl1 Ru1 O2 C11 -66.14(17)
C7 N1 N2 C8 1.0(2)
C1 N1 N2 C8 -175.53(18)
C7 N1 C1 C2 0.6(3)
N2 N1 C1 C2 176.33(19)
C7 N1 C1 C6 -179.3(2)
N2 N1 C1 C6 -3.6(3)
C6 C1 C2 C3 -0.3(3)
N1 C1 C2 C3 179.8(2)
C1 C2 C3 C4 0.1(3)
C2 C3 C4 C5 -0.2(4)
C3 C4 C5 C6 0.6(4)
C4 C5 C6 C1 -0.7(4)
C2 C1 C6 C5 0.6(3)
N1 C1 C6 C5 -179.5(2)
Ru1 O1 C7 N1 -172.84(15)
Ru1 O1 C7 C9 8.8(3)
N2 N1 C7 O1 -179.65(19)
C1 N1 C7 O1 -3.8(3)
N2 N1 C7 C9 -0.9(2)
C1 N1 C7 C9 175.0(2)
N1 N2 C8 C9 -0.6(2)
N1 N2 C8 C10 -179.84(19)
O1 C7 C9 C11 8.2(4)
N1 C7 C9 C11 -170.38(19)
O1 C7 C9 C8 179.1(2)
N1 C7 C9 C8 0.5(2)
N2 C8 C9 C11 169.9(2)
C10 C8 C9 C11 -11.0(4)
N2 C8 C9 C7 0.1(3)
C10 C8 C9 C7 179.2(2)
Ru1 O2 C11 C9 -10.7(3)
Ru1 O2 C11 C12 171.59(13)
C7 C9 C11 O2 -7.3(3)
C8 C9 C11 O2 -175.6(2)
C7 C9 C11 C12 170.24(19)
C8 C9 C11 C12 2.0(4)
O2 C11 C12 C17 -27.9(3)
C9 C11 C12 C17 154.4(2)
O2 C11 C12 C13 93.9(2)
C9 C11 C12 C13 -83.8(2)
C11 C12 C13 C14 175.22(18)
C17 C12 C13 C14 -60.9(2)
C12 C13 C14 C15 57.2(3)
C13 C14 C15 C16 -52.6(3)
C14 C15 C16 C17 51.9(3)
C11 C12 C17 C16 -177.24(19)
C13 C12 C17 C16 60.2(2)
C15 C16 C17 C12 -56.0(3)
O1 Ru1 C18 C19 59.57(14)
O2 Ru1 C18 C19 -126.8(2)
C23 Ru1 C18 C19 -131.2(2)
C22 Ru1 C18 C19 -102.10(14)
C21 Ru1 C18 C19 -64.78(13)
C20 Ru1 C18 C19 -28.36(12)
Cl1 Ru1 C18 C19 147.50(12)
O1 Ru1 C18 C23 -169.23(12)
O2 Ru1 C18 C23 4.4(3)
C22 Ru1 C18 C23 29.09(13)
C19 Ru1 C18 C23 131.2(2)
C21 Ru1 C18 C23 66.42(14)
C20 Ru1 C18 C23 102.84(14)
Cl1 Ru1 C18 C23 -81.31(13)
O1 Ru1 C18 C24 -56.2(2)
O2 Ru1 C18 C24 117.4(2)
C23 Ru1 C18 C24 113.1(3)
C22 Ru1 C18 C24 142.2(2)
C19 Ru1 C18 C24 -115.7(3)
C21 Ru1 C18 C24 179.5(2)
C20 Ru1 C18 C24 -144.1(2)
Cl1 Ru1 C18 C24 31.8(2)
C23 C18 C19 C20 0.6(3)
C24 C18 C19 C20 176.0(2)
Ru1 C18 C19 C20 52.95(18)
C23 C18 C19 Ru1 -52.35(17)
C24 C18 C19 Ru1 123.1(2)
O1 Ru1 C19 C18 -126.12(13)
O2 Ru1 C19 C18 148.52(13)
C23 Ru1 C19 C18 30.37(13)
C22 Ru1 C19 C18 67.90(13)
C21 Ru1 C19 C18 106.04(14)
C20 Ru1 C19 C18 134.20(18)
Cl1 Ru1 C19 C18 -41.90(14)
O1 Ru1 C19 C20 99.68(12)
O2 Ru1 C19 C20 14.3(2)
C23 Ru1 C19 C20 -103.83(14)
C22 Ru1 C19 C20 -66.29(13)
C21 Ru1 C19 C20 -28.16(12)
C18 Ru1 C19 C20 -134.20(18)
Cl1 Ru1 C19 C20 -176.10(9)
C18 C19 C20 C21 -1.0(3)
Ru1 C19 C20 C21 52.43(19)
C18 C19 C20 Ru1 -53.39(19)
O1 Ru1 C20 C21 144.02(12)
O2 Ru1 C20 C21 53.61(13)
C23 Ru1 C20 C21 -68.06(13)
C22 Ru1 C20 C21 -30.80(12)
C19 Ru1 C20 C21 -134.03(18)
C18 Ru1 C20 C21 -106.09(13)
Cl1 Ru1 C20 C21 -122.0(2)
O1 Ru1 C20 C19 -81.96(12)
O2 Ru1 C20 C19 -172.36(11)
C23 Ru1 C20 C19 65.96(13)
C22 Ru1 C20 C19 103.22(13)
C21 Ru1 C20 C19 134.03(18)
C18 Ru1 C20 C19 27.93(12)
Cl1 Ru1 C20 C19 12.0(3)
C19 C20 C21 C22 1.9(3)
Ru1 C20 C21 C22 54.22(17)
C19 C20 C21 C25 -173.7(2)
Ru1 C20 C21 C25 -121.4(2)
C19 C20 C21 Ru1 -52.31(19)
O1 Ru1 C21 C20 -45.32(14)
O2 Ru1 C21 C20 -132.02(12)
C23 Ru1 C21 C20 102.20(13)
C22 Ru1 C21 C20 130.22(17)
C19 Ru1 C21 C20 28.41(12)
C18 Ru1 C21 C20 64.60(13)
Cl1 Ru1 C21 C20 155.29(10)
O1 Ru1 C21 C22 -175.55(10)
O2 Ru1 C21 C22 97.76(12)
C23 Ru1 C21 C22 -28.02(12)
C19 Ru1 C21 C22 -101.81(13)
C20 Ru1 C21 C22 -130.22(17)
C18 Ru1 C21 C22 -65.63(12)
Cl1 Ru1 C21 C22 25.07(17)
O1 Ru1 C21 C25 73.0(2)
O2 Ru1 C21 C25 -13.70(19)
C23 Ru1 C21 C25 -139.5(2)
C22 Ru1 C21 C25 -111.5(2)
C19 Ru1 C21 C25 146.7(2)
C20 Ru1 C21 C25 118.3(2)
C18 Ru1 C21 C25 -177.1(2)
Cl1 Ru1 C21 C25 -86.4(2)
C20 C21 C22 C23 -2.6(3)
C25 C21 C22 C23 173.2(2)
Ru1 C21 C22 C23 52.08(18)
C20 C21 C22 Ru1 -54.72(17)
C25 C21 C22 Ru1 121.15(19)
O1 Ru1 C22 C23 -121.9(2)
O2 Ru1 C22 C23 142.74(13)
C19 Ru1 C22 C23 -66.61(14)
C21 Ru1 C22 C23 -134.43(19)
C20 Ru1 C22 C23 -104.16(14)
C18 Ru1 C22 C23 -29.47(13)
Cl1 Ru1 C22 C23 59.54(13)
O1 Ru1 C22 C21 12.5(3)
O2 Ru1 C22 C21 -82.84(12)
C23 Ru1 C22 C21 134.43(19)
C19 Ru1 C22 C21 67.82(12)
C20 Ru1 C22 C21 30.27(12)
C18 Ru1 C22 C21 104.96(13)
Cl1 Ru1 C22 C21 -166.03(10)
C21 C22 C23 C18 2.4(3)
Ru1 C22 C23 C18 54.76(18)
C21 C22 C23 Ru1 -52.38(18)
C19 C18 C23 C22 -1.3(3)
C24 C18 C23 C22 -176.8(2)
Ru1 C18 C23 C22 -54.29(18)
C19 C18 C23 Ru1 52.98(17)
C24 C18 C23 Ru1 -122.5(2)
O1 Ru1 C23 C22 151.83(13)
O2 Ru1 C23 C22 -45.79(16)
C19 Ru1 C23 C22 102.98(15)
C21 Ru1 C23 C22 28.30(13)
C20 Ru1 C23 C22 65.61(13)
C18 Ru1 C23 C22 132.5(2)
Cl1 Ru1 C23 C22 -126.60(13)
O1 Ru1 C23 C18 19.3(2)
O2 Ru1 C23 C18 -178.33(12)
C22 Ru1 C23 C18 -132.5(2)
C19 Ru1 C23 C18 -29.56(13)
C21 Ru1 C23 C18 -104.24(15)
C20 Ru1 C23 C18 -66.93(14)
Cl1 Ru1 C23 C18 100.86(13)
C20 C21 C25 C26 14.7(3)
C22 C21 C25 C26 -160.9(2)
Ru1 C21 C25 C26 -75.6(3)
C20 C21 C25 C27 -110.0(2)
C22 C21 C25 C27 74.4(3)
Ru1 C21 C25 C27 159.74(17)

loop_
_publcif_info_datablock.id
_publcif_info_datablock.publ_exptl
_publcif_info_datablock.publ_geom
_publcif_info_datablock.structure
{2d69d116-f6d2-4823-9af6-721a86fff886} y y y

loop_
_publcif_info_exptl_table_extra_item
sin_theta_over_lambda_max

loop_
_publcif_info_tables.block_id
_publcif_info_tables.reference_item
{2d69d116-f6d2-4823-9af6-721a86fff886} '_publcif_info_datablock.publ_exptl'
